data_4325744
loop_
_publ_author_name
'Wen-Jian Chen'
'Da-Hai Yu'
'Xin Xiao'
'Yun-Qian Zhang'
'Qian-Jiang Zhu'
'Sai-Feng Xue'
'Zhu Tao'
'Gang Wei'

_publ_section_title
;
 Difference of Coordination between Alkali- and Alkaline-Earth-Metal Ions
 to a Symmetrical \a,\a',\d,\d'-Tetramethylcucurbit[6]uril
;
_journal_name_full 'Inorganic Chemistry'
_journal_page_first 6956
_journal_page_last 6964
_journal_paper_doi 10.1021/ic200109s
_journal_volume 50
_journal_year 2011
_chemical_formula_moiety 'C80 H100 K2 N50 O36, C40 H44 N24 O12, Cl, (H3 O), 77(H2 O)'
_chemical_formula_sum 'C120 H301 Cl K2 N74 O126'
_chemical_formula_weight 4911.00
_chemical_name_systematic
;
 ?
;
_space_group_IT_number 2
_symmetry_cell_setting triclinic
_symmetry_space_group_name_Hall '-P 1'
_symmetry_space_group_name_H-M 'P -1'
_atom_sites_solution_hydrogens geom
_atom_sites_solution_primary direct
_atom_sites_solution_secondary difmap
_audit_creation_method SHELXL-97
_cell_angle_alpha 81.131(4)
_cell_angle_beta 89.708(4)
_cell_angle_gamma 65.254(4)
_cell_formula_units_Z 1
_cell_length_a 14.3377(17)
_cell_length_b 14.3877(18)
_cell_length_c 27.836(4)
_cell_measurement_reflns_used 75
_cell_measurement_temperature 223(2)
_cell_measurement_theta_max 21.3
_cell_measurement_theta_min 1.54
_cell_volume 5141.2(12)
_computing_structure_refinement 'SHELXL-97 (Sheldrick, 1997)'
_diffrn_ambient_temperature 223(2)
_diffrn_measured_fraction_theta_full 0.969
_diffrn_measured_fraction_theta_max 0.969
_diffrn_measurement_device_type 'Bruker CCD Area Detector'
_diffrn_measurement_method '\f and \w scan'
_diffrn_radiation_monochromator graphite
_diffrn_radiation_source 'fine-focus sealed tube'
_diffrn_radiation_type MoK\a
_diffrn_radiation_wavelength 0.71073
_diffrn_reflns_av_R_equivalents 0.1088
_diffrn_reflns_av_sigmaI/netI 0.1614
_diffrn_reflns_limit_h_max 17
_diffrn_reflns_limit_h_min -17
_diffrn_reflns_limit_k_max 17
_diffrn_reflns_limit_k_min -17
_diffrn_reflns_limit_l_max 34
_diffrn_reflns_limit_l_min -34
_diffrn_reflns_number 58208
_diffrn_reflns_theta_full 26.00
_diffrn_reflns_theta_max 26.00
_diffrn_reflns_theta_min 1.48
_exptl_absorpt_coefficient_mu 0.192
_exptl_absorpt_correction_T_max 0.9810
_exptl_absorpt_correction_T_min 0.9699
_exptl_absorpt_correction_type multi-scan
_exptl_absorpt_process_details 'SADABS (Bruker, 2008)'
_exptl_crystal_colour colorless
_exptl_crystal_density_diffrn 1.586
_exptl_crystal_description prism
_exptl_crystal_F_000 2602
_exptl_crystal_size_max 0.16
_exptl_crystal_size_mid 0.13
_exptl_crystal_size_min 0.10
_platon_squeeze_details
;
;
_refine_diff_density_max 0.379
_refine_diff_density_min -0.323
_refine_diff_density_rms 0.061
_refine_ls_extinction_method none
_refine_ls_goodness_of_fit_ref 0.803
_refine_ls_hydrogen_treatment constr
_refine_ls_matrix_type full
_refine_ls_number_parameters 1105
_refine_ls_number_reflns 19584
_refine_ls_number_restraints 0
_refine_ls_restrained_S_all 0.803
_refine_ls_R_factor_all 0.1376
_refine_ls_R_factor_gt 0.0641
_refine_ls_shift/su_max 0.001
_refine_ls_shift/su_mean 0.000
_refine_ls_structure_factor_coef Fsqd
_refine_ls_weighting_details 'calc w=1/[\s^2^(Fo^2^)+(0.0678P)^2^+0.0000P] where P=(Fo^2^+2Fc^2^)/3'
_refine_ls_weighting_scheme calc
_refine_ls_wR_factor_gt 0.1445
_refine_ls_wR_factor_ref 0.1662
_reflns_number_gt 8101
_reflns_number_total 19584
_reflns_threshold_expression >2sigma(I)
_cod_data_source_file ic200109s_si_003_07.cif
_cod_data_source_block complex07
_cod_original_cell_volume 5141.3(11)
_cod_database_code 4325744

loop_
_symmetry_equiv_pos_as_xyz
'x, y, z'
'-x, -y, -z'

loop_
_atom_site_label
_atom_site_type_symbol
_atom_site_fract_x
_atom_site_fract_y
_atom_site_fract_z
_atom_site_U_iso_or_equiv
_atom_site_adp_type
_atom_site_occupancy
_atom_site_symmetry_multiplicity
_atom_site_calc_flag
_atom_site_refinement_flags
O1W O 0.3569(2) -0.0861(2) 0.47506(9) 0.0470(7) Uani 1 1 d .
O2W O 0.4405(2) 0.0122(2) 0.55822(10) 0.0572(8) Uani 1 1 d .
O3W O 0.2735(2) 0.1423(2) 0.46124(9) 0.0506(7) Uani 1 1 d .
Cl1 Cl 0.0000 0.5000 0.5000 0.0669(5) Uani 1 2 d S
N37 N 0.2651(3) 0.0127(3) 0.66058(18) 0.0729(12) Uani 1 1 d .
O19 O 0.3705(4) 0.0079(4) 0.67688(15) 0.145(2) Uani 1 1 d .
O20 O 0.2051(2) 0.0099(3) 0.69547(10) 0.0734(11) Uani 1 1 d .
O21 O 0.2392(2) 0.0193(2) 0.61753(9) 0.0532(8) Uani 1 1 d .
K1 K 0.27802(6) 0.02431(6) 0.53297(3) 0.0303(2) Uani 1 1 d .
C1 C 0.0542(3) 0.0248(3) 0.55542(14) 0.0331(9) Uani 1 1 d .
C2 C -0.0288(3) -0.0424(3) 0.61511(13) 0.0353(9) Uani 1 1 d .
C3 C -0.0787(3) 0.0786(3) 0.60895(13) 0.0352(9) Uani 1 1 d .
C4 C -0.0114(3) 0.0070(3) 0.69015(14) 0.0319(9) Uani 1 1 d .
C5 C -0.0332(3) 0.2121(3) 0.55126(13) 0.0395(10) Uani 1 1 d .
H5A H -0.1069 0.2583 0.5481 0.047 Uiso 1 1 calc R
H5B H -0.0078 0.2127 0.5185 0.047 Uiso 1 1 calc R
C6 C -0.0964(3) 0.1966(3) 0.67389(14) 0.0380(10) Uani 1 1 d .
H6A H -0.1046 0.1852 0.7090 0.046 Uiso 1 1 calc R
H6B H -0.1644 0.2419 0.6576 0.046 Uiso 1 1 calc R
C7 C 0.1135(3) 0.2522(3) 0.57128(13) 0.0312(9) Uani 1 1 d .
C8 C -0.0287(3) 0.3127(3) 0.61903(13) 0.0346(9) Uani 1 1 d .
H8 H -0.0986 0.3671 0.6082 0.041 Uiso 1 1 calc R
C9 C 0.0465(3) 0.3592(3) 0.63024(13) 0.0361(9) Uani 1 1 d .
H9 H 0.0158 0.4358 0.6211 0.043 Uiso 1 1 calc R
C10 C 0.0233(3) 0.2647(3) 0.70150(14) 0.0350(9) Uani 1 1 d .
C11 C 0.2097(3) 0.3491(3) 0.58869(13) 0.0381(10) Uani 1 1 d .
H11A H 0.2366 0.3304 0.5574 0.046 Uiso 1 1 calc R
H11B H 0.1758 0.4250 0.5847 0.046 Uiso 1 1 calc R
C12 C 0.1267(3) 0.3612(3) 0.71073(13) 0.0363(9) Uani 1 1 d .
H12A H 0.1114 0.3489 0.7449 0.044 Uiso 1 1 calc R
H12B H 0.1032 0.4362 0.7007 0.044 Uiso 1 1 calc R
C13 C 0.3926(3) 0.2465(3) 0.61598(13) 0.0332(9) Uani 1 1 d .
C14 C 0.2899(3) 0.3502(3) 0.66981(13) 0.0363(9) Uani 1 1 d .
H14 H 0.2618 0.4269 0.6644 0.044 Uiso 1 1 calc R
C15 C 0.4041(3) 0.2982(3) 0.69065(13) 0.0355(9) Uani 1 1 d .
H15 H 0.4316 0.3496 0.6943 0.043 Uiso 1 1 calc R
C16 C 0.3032(3) 0.2504(3) 0.74738(14) 0.0346(9) Uani 1 1 d .
C17 C 0.5663(3) 0.1860(3) 0.65379(14) 0.0401(10) Uani 1 1 d .
H17A H 0.5934 0.2302 0.6666 0.048 Uiso 1 1 calc R
H17B H 0.5841 0.1838 0.6198 0.048 Uiso 1 1 calc R
C18 C 0.4882(3) 0.1860(3) 0.77189(13) 0.0375(10) Uani 1 1 d .
H18A H 0.4638 0.1809 0.8047 0.045 Uiso 1 1 calc R
H18B H 0.5269 0.2285 0.7705 0.045 Uiso 1 1 calc R
C19 C 0.6419(3) -0.0024(3) 0.66011(14) 0.0315(9) Uani 1 1 d .
C20 C 0.6463(3) 0.0539(3) 0.73411(13) 0.0333(9) Uani 1 1 d .
C21 C 0.6931(3) -0.0671(3) 0.74298(12) 0.0312(9) Uani 1 1 d .
C22 C 0.5428(3) 0.0001(3) 0.78546(13) 0.0347(9) Uani 1 1 d .
C23 C 0.7270(3) -0.1939(3) 0.68086(13) 0.0319(9) Uani 1 1 d .
H23A H 0.7480 -0.1911 0.6473 0.038 Uiso 1 1 calc R
H23B H 0.7879 -0.2412 0.7022 0.038 Uiso 1 1 calc R
C24 C 0.6255(3) -0.1899(3) 0.79485(13) 0.0418(10) Uani 1 1 d .
H24A H 0.6985 -0.2358 0.8028 0.050 Uiso 1 1 calc R
H24B H 0.5909 -0.1840 0.8254 0.050 Uiso 1 1 calc R
C25 C 0.5927(3) -0.2358(3) 0.64614(15) 0.0378(10) Uani 1 1 d .
C26 C 0.6400(3) -0.2960(3) 0.72886(13) 0.0373(10) Uani 1 1 d .
H26 H 0.7073 -0.3508 0.7431 0.045 Uiso 1 1 calc R
C27 C 0.5691(3) -0.3426(3) 0.71247(13) 0.0363(9) Uani 1 1 d .
H27 H 0.6062 -0.4188 0.7147 0.044 Uiso 1 1 calc R
C28 C 0.4974(3) -0.2533(3) 0.77529(13) 0.0391(10) Uani 1 1 d .
C29 C 0.4864(3) -0.3233(3) 0.62857(13) 0.0357(9) Uani 1 1 d .
H29A H 0.5174 -0.3993 0.6333 0.043 Uiso 1 1 calc R
H29B H 0.4971 -0.2980 0.5952 0.043 Uiso 1 1 calc R
C30 C 0.4169(3) -0.3644(3) 0.75179(13) 0.0355(9) Uani 1 1 d .
H30A H 0.4536 -0.4380 0.7491 0.043 Uiso 1 1 calc R
H30B H 0.3927 -0.3604 0.7847 0.043 Uiso 1 1 calc R
C31 C 0.3052(3) -0.2131(3) 0.59866(13) 0.0325(9) Uani 1 1 d .
C32 C 0.3298(3) -0.3386(3) 0.66815(13) 0.0356(9) Uani 1 1 d .
H32 H 0.3603 -0.4141 0.6677 0.043 Uiso 1 1 calc R
C33 C 0.2164(3) -0.2867(3) 0.65021(12) 0.0298(9) Uani 1 1 d .
H33 H 0.1912 -0.3378 0.6428 0.036 Uiso 1 1 calc R
C34 C 0.2324(3) -0.2602(3) 0.72962(13) 0.0322(9) Uani 1 1 d .
C35 C 0.1255(3) -0.1649(3) 0.57135(13) 0.0326(9) Uani 1 1 d .
H35A H 0.0897 -0.2099 0.5711 0.039 Uiso 1 1 calc R
H35B H 0.1519 -0.1572 0.5391 0.039 Uiso 1 1 calc R
C36 C 0.0541(3) -0.1795(3) 0.69204(13) 0.0376(10) Uani 1 1 d .
H36A H 0.0212 -0.2187 0.6789 0.045 Uiso 1 1 calc R
H36B H 0.0370 -0.1768 0.7261 0.045 Uiso 1 1 calc R
C37 C -0.1005(3) -0.0909(3) 0.60276(14) 0.0477(11) Uani 1 1 d .
H37A H -0.1246 -0.0677 0.5687 0.072 Uiso 1 1 calc R
H37B H -0.1590 -0.0698 0.6228 0.072 Uiso 1 1 calc R
H37C H -0.0635 -0.1660 0.6090 0.072 Uiso 1 1 calc R
C38 C -0.1923(3) 0.1328(3) 0.59351(15) 0.0477(11) Uani 1 1 d .
H38A H -0.2036 0.1193 0.5615 0.072 Uiso 1 1 calc R
H38B H -0.2162 0.2069 0.5924 0.072 Uiso 1 1 calc R
H38C H -0.2301 0.1069 0.6167 0.072 Uiso 1 1 calc R
C39 C 0.7179(3) 0.1041(3) 0.74712(15) 0.0458(11) Uani 1 1 d .
H39A H 0.7760 0.0848 0.7268 0.069 Uiso 1 1 calc R
H39B H 0.7425 0.0798 0.7811 0.069 Uiso 1 1 calc R
H39C H 0.6798 0.1790 0.7416 0.069 Uiso 1 1 calc R
C40 C 0.8015(3) -0.1235(3) 0.76890(14) 0.0467(11) Uani 1 1 d .
H40A H 0.8502 -0.1086 0.7485 0.070 Uiso 1 1 calc R
H40B H 0.8212 -0.1977 0.7749 0.070 Uiso 1 1 calc R
H40C H 0.8013 -0.0997 0.7997 0.070 Uiso 1 1 calc R
C41 C 0.0638(3) 0.0121(4) 0.14632(13) 0.0411(10) Uani 1 1 d .
C42 C -0.1096(3) 0.0786(3) 0.16345(13) 0.0394(10) Uani 1 1 d .
H42 H -0.1338 0.1028 0.1946 0.047 Uiso 1 1 calc R
C43 C -0.0653(3) -0.0410(3) 0.16829(13) 0.0368(9) Uani 1 1 d .
H43 H -0.0711 -0.0735 0.2015 0.044 Uiso 1 1 calc R
C44 C -0.2055(3) 0.0353(4) 0.11060(15) 0.0451(11) Uani 1 1 d .
C45 C 0.1149(3) -0.1766(3) 0.16595(14) 0.0413(10) Uani 1 1 d .
H45A H 0.1024 -0.2107 0.1970 0.050 Uiso 1 1 calc R
H45B H 0.1836 -0.1782 0.1694 0.050 Uiso 1 1 calc R
C46 C -0.1338(3) -0.1574(4) 0.13477(18) 0.0603(13) Uani 1 1 d .
H46A H -0.1259 -0.1904 0.1690 0.072 Uiso 1 1 calc R
H46B H -0.2014 -0.1464 0.1214 0.072 Uiso 1 1 calc R
C47 C 0.1956(3) -0.2745(3) 0.10061(14) 0.0466(11) Uani 1 1 d .
C48 C 0.0471(3) -0.2890(3) 0.12864(14) 0.0450(11) Uani 1 1 d .
H48 H 0.0476 -0.3278 0.1614 0.054 Uiso 1 1 calc R
C49 C 0.0959(3) -0.3633(3) 0.09174(13) 0.0439(10) Uani 1 1 d .
H49 H 0.1156 -0.4366 0.1066 0.053 Uiso 1 1 calc R
C50 C -0.0755(4) -0.2508(4) 0.06483(16) 0.0533(12) Uani 1 1 d .
C51 C 0.2578(3) -0.4048(3) 0.04610(13) 0.0482(11) Uani 1 1 d .
H51A H 0.2687 -0.4775 0.0544 0.058 Uiso 1 1 calc R
H51B H 0.3234 -0.4019 0.0531 0.058 Uiso 1 1 calc R
C52 C 0.0149(4) -0.3855(4) 0.01439(14) 0.0562(12) Uani 1 1 d .
H52A H 0.0528 -0.4599 0.0268 0.067 Uiso 1 1 calc R
H52B H -0.0560 -0.3727 0.0053 0.067 Uiso 1 1 calc R
C53 C 0.2671(3) -0.3051(3) -0.03208(15) 0.0462(11) Uani 1 1 d .
C54 C 0.1710(3) -0.4005(3) -0.03686(14) 0.0434(10) Uani 1 1 d .
C55 C 0.1734(3) -0.3393(3) -0.08841(14) 0.0471(11) Uani 1 1 d .
C56 C 0.0035(4) -0.2839(3) -0.06621(15) 0.0443(11) Uani 1 1 d .
C57 C -0.2664(3) 0.2218(3) 0.11607(15) 0.0492(11) Uani 1 1 d .
H57A H -0.2759 0.2511 0.1462 0.059 Uiso 1 1 calc R
H57B H -0.3328 0.2253 0.1051 0.059 Uiso 1 1 calc R
C58 C 0.0238(3) -0.2008(3) -0.14611(14) 0.0468(11) Uani 1 1 d .
H58A H -0.0468 -0.1919 -0.1526 0.056 Uiso 1 1 calc R
H58B H 0.0644 -0.2325 -0.1725 0.056 Uiso 1 1 calc R
C59 C 0.2157(4) -0.5200(3) -0.03255(15) 0.0604(13) Uani 1 1 d .
H59A H 0.1756 -0.5379 -0.0543 0.091 Uiso 1 1 calc R
H59B H 0.2128 -0.5505 0.0007 0.091 Uiso 1 1 calc R
H59C H 0.2866 -0.5465 -0.0413 0.091 Uiso 1 1 calc R
C60 C 0.2198(4) -0.4082(4) -0.12791(15) 0.0708(15) Uani 1 1 d .
H60A H 0.2918 -0.4530 -0.1187 0.106 Uiso 1 1 calc R
H60B H 0.2139 -0.3644 -0.1590 0.106 Uiso 1 1 calc R
H60C H 0.1827 -0.4504 -0.1307 0.106 Uiso 1 1 calc R
N1 N 0.0517(2) -0.0621(2) 0.58055(11) 0.0339(8) Uani 1 1 d .
N2 N -0.0199(2) 0.1083(2) 0.57072(10) 0.0326(7) Uani 1 1 d .
N3 N 0.0105(2) -0.0746(2) 0.66509(10) 0.0323(7) Uani 1 1 d .
N4 N -0.0576(2) 0.0977(2) 0.65667(11) 0.0338(7) Uani 1 1 d .
N5 N 0.0194(2) 0.2528(2) 0.58071(11) 0.0361(8) Uani 1 1 d .
N6 N 0.1339(2) 0.3078(2) 0.60134(10) 0.0321(7) Uani 1 1 d .
N7 N -0.0278(2) 0.2485(2) 0.66459(10) 0.0343(8) Uani 1 1 d .
N8 N 0.0702(2) 0.3259(2) 0.68162(10) 0.0324(7) Uani 1 1 d .
N9 N 0.2946(2) 0.3108(2) 0.62505(10) 0.0364(8) Uani 1 1 d .
N10 N 0.4572(2) 0.2320(2) 0.65494(10) 0.0345(8) Uani 1 1 d .
N11 N 0.2372(2) 0.3107(2) 0.70719(11) 0.0334(7) Uani 1 1 d .
N12 N 0.4003(2) 0.2380(2) 0.73729(11) 0.0375(8) Uani 1 1 d .
N13 N 0.6165(2) 0.0816(2) 0.68151(10) 0.0348(8) Uani 1 1 d .
N14 N 0.6912(2) -0.0901(2) 0.69378(10) 0.0350(8) Uani 1 1 d .
N15 N 0.5576(2) 0.0823(2) 0.76394(10) 0.0316(7) Uani 1 1 d .
N16 N 0.6159(2) -0.0884(2) 0.77266(11) 0.0373(8) Uani 1 1 d .
N17 N 0.6509(2) -0.2357(2) 0.68479(10) 0.0352(8) Uani 1 1 d .
N18 N 0.5379(2) -0.2911(2) 0.66184(10) 0.0330(7) Uani 1 1 d .
N19 N 0.5827(2) -0.2365(2) 0.76449(11) 0.0357(8) Uani 1 1 d .
N20 N 0.4879(2) -0.3157(2) 0.74483(10) 0.0387(8) Uani 1 1 d .
N21 N 0.3762(2) -0.2859(2) 0.63429(11) 0.0348(8) Uani 1 1 d .
N22 N 0.2103(2) -0.2131(2) 0.60753(10) 0.0315(7) Uani 1 1 d .
N23 N 0.3294(2) -0.3168(2) 0.71700(10) 0.0321(7) Uani 1 1 d .
N24 N 0.1652(2) -0.2359(2) 0.69093(10) 0.0357(8) Uani 1 1 d .
N25 N 0.0648(3) -0.2712(3) -0.10128(12) 0.0437(9) Uani 1 1 d .
N26 N 0.0612(3) -0.3590(3) -0.02871(11) 0.0474(9) Uani 1 1 d .
N27 N 0.2344(2) -0.2856(3) -0.07837(11) 0.0444(9) Uani 1 1 d .
N28 N 0.2301(2) -0.3709(3) -0.00576(11) 0.0477(9) Uani 1 1 d .
N29 N 0.0132(3) -0.3274(3) 0.05370(12) 0.0487(9) Uani 1 1 d .
N30 N -0.0552(3) -0.2258(3) 0.10841(12) 0.0459(9) Uani 1 1 d .
N31 N 0.1838(3) -0.3457(3) 0.07678(11) 0.0478(9) Uani 1 1 d .
N32 N 0.1149(2) -0.2362(3) 0.12861(12) 0.0431(8) Uani 1 1 d .
N33 N -0.1299(2) -0.0553(3) 0.13237(11) 0.0398(8) Uani 1 1 d .
N34 N -0.1928(2) 0.1145(3) 0.12626(11) 0.0425(8) Uani 1 1 d .
N35 N 0.0411(2) -0.0710(3) 0.15738(11) 0.0389(8) Uani 1 1 d .
N36 N -0.0225(3) 0.0998(2) 0.14772(10) 0.0372(8) Uani 1 1 d .
O1 O 0.11319(18) 0.02760(19) 0.52296(8) 0.0354(6) Uani 1 1 d .
O2 O 0.1707(2) 0.2052(2) 0.54181(9) 0.0416(7) Uani 1 1 d .
O3 O 0.4183(2) 0.2072(2) 0.57908(9) 0.0457(7) Uani 1 1 d .
O4 O 0.62661(18) -0.0027(2) 0.61605(9) 0.0395(6) Uani 1 1 d .
O5 O 0.59071(19) -0.1945(2) 0.60334(9) 0.0414(7) Uani 1 1 d .
O6 O 0.32330(19) -0.1589(2) 0.56505(9) 0.0396(7) Uani 1 1 d .
O7 O 0.00307(19) 0.0007(2) 0.73388(9) 0.0396(7) Uani 1 1 d .
O8 O 0.0278(2) 0.2288(2) 0.74511(9) 0.0438(7) Uani 1 1 d .
O9 O 0.27610(19) 0.2162(2) 0.78568(9) 0.0468(7) Uani 1 1 d .
O10 O 0.4730(2) 0.0011(2) 0.81193(9) 0.0448(7) Uani 1 1 d .
O11 O 0.4393(2) -0.2198(2) 0.80726(10) 0.0473(7) Uani 1 1 d .
O12 O 0.20812(19) -0.2366(2) 0.76995(9) 0.0424(7) Uani 1 1 d .
O13 O -0.0921(3) -0.2387(2) -0.06851(11) 0.0639(9) Uani 1 1 d .
O14 O -0.1594(2) -0.2096(3) 0.04125(13) 0.0913(13) Uani 1 1 d .
O15 O -0.2748(2) 0.0437(2) 0.08216(10) 0.0585(8) Uani 1 1 d .
O16 O 0.3226(2) -0.2703(3) -0.01408(11) 0.0688(9) Uani 1 1 d .
O17 O 0.2671(2) -0.2473(2) 0.09645(11) 0.0622(9) Uani 1 1 d .
O18 O 0.1500(2) 0.0071(2) 0.13770(10) 0.0531(8) Uani 1 1 d .

loop_
_atom_site_aniso_label
_atom_site_aniso_U_11
_atom_site_aniso_U_22
_atom_site_aniso_U_33
_atom_site_aniso_U_23
_atom_site_aniso_U_13
_atom_site_aniso_U_12
O1W 0.0580(18) 0.0525(19) 0.0310(15) -0.0107(14) 0.0133(13) -0.0226(16)
O2W 0.0426(18) 0.079(2) 0.0553(19) -0.0143(17) 0.0084(14) -0.0292(17)
O3W 0.0562(18) 0.065(2) 0.0332(16) -0.0098(14) 0.0192(14) -0.0279(17)
Cl1 0.0622(11) 0.0623(12) 0.0580(11) -0.0040(9) -0.0078(9) -0.0106(10)
N37 0.062(3) 0.069(3) 0.089(4) -0.014(3) 0.000(3) -0.029(2)
O19 0.148(4) 0.246(6) 0.082(3) -0.020(3) 0.011(3) -0.124(5)
O20 0.054(2) 0.152(3) 0.0342(18) -0.024(2) 0.0232(15) -0.060(2)
O21 0.066(2) 0.073(2) 0.0198(15) -0.0046(14) -0.0030(14) -0.0292(18)
K1 0.0287(5) 0.0435(5) 0.0223(4) -0.0057(4) 0.0047(3) -0.0188(4)
C1 0.032(2) 0.038(3) 0.034(2) -0.003(2) -0.0044(19) -0.020(2)
C2 0.028(2) 0.046(3) 0.037(2) -0.007(2) 0.0025(18) -0.021(2)
C3 0.027(2) 0.050(3) 0.029(2) -0.0023(19) 0.0008(17) -0.018(2)
C4 0.022(2) 0.050(3) 0.029(2) -0.012(2) 0.0057(17) -0.018(2)
C5 0.048(3) 0.041(3) 0.032(2) 0.0071(19) -0.0066(19) -0.025(2)
C6 0.034(2) 0.047(3) 0.037(2) -0.009(2) 0.0167(18) -0.021(2)
C7 0.034(2) 0.037(2) 0.024(2) -0.0010(19) 0.0054(18) -0.017(2)
C8 0.026(2) 0.035(2) 0.038(2) -0.0019(19) 0.0046(18) -0.0093(19)
C9 0.034(2) 0.033(2) 0.039(2) -0.0034(19) 0.0093(19) -0.012(2)
C10 0.027(2) 0.039(3) 0.029(2) -0.009(2) 0.0048(18) -0.004(2)
C11 0.036(2) 0.041(3) 0.034(2) 0.0035(19) 0.0055(18) -0.016(2)
C12 0.041(2) 0.030(2) 0.032(2) -0.0081(18) 0.0103(18) -0.009(2)
C13 0.033(2) 0.041(3) 0.026(2) -0.0010(19) 0.0080(19) -0.018(2)
C14 0.041(2) 0.029(2) 0.037(2) -0.0076(19) 0.0039(19) -0.012(2)
C15 0.037(2) 0.041(2) 0.033(2) -0.0079(19) 0.0010(18) -0.020(2)
C16 0.032(2) 0.032(2) 0.031(2) -0.0081(19) 0.0031(19) -0.005(2)
C17 0.044(3) 0.045(3) 0.036(2) -0.009(2) 0.0085(19) -0.022(2)
C18 0.044(3) 0.044(3) 0.026(2) -0.0045(19) 0.0009(18) -0.021(2)
C19 0.020(2) 0.048(3) 0.028(2) -0.006(2) 0.0040(17) -0.015(2)
C20 0.030(2) 0.044(3) 0.029(2) -0.0014(19) 0.0041(17) -0.020(2)
C21 0.026(2) 0.038(2) 0.029(2) -0.0024(18) 0.0004(17) -0.0139(19)
C22 0.028(2) 0.055(3) 0.022(2) -0.004(2) 0.0021(18) -0.018(2)
C23 0.025(2) 0.035(2) 0.032(2) -0.0056(18) 0.0064(17) -0.0090(18)
C24 0.053(3) 0.048(3) 0.026(2) 0.000(2) -0.0008(19) -0.026(2)
C25 0.038(2) 0.037(3) 0.035(2) -0.011(2) 0.0115(19) -0.011(2)
C26 0.031(2) 0.042(3) 0.033(2) -0.006(2) -0.0007(18) -0.009(2)
C27 0.034(2) 0.031(2) 0.040(2) -0.0023(19) 0.0020(19) -0.011(2)
C28 0.047(3) 0.045(3) 0.023(2) -0.008(2) 0.008(2) -0.016(2)
C29 0.036(2) 0.040(2) 0.033(2) -0.0178(19) 0.0124(18) -0.014(2)
C30 0.036(2) 0.037(2) 0.031(2) 0.0014(18) 0.0056(18) -0.016(2)
C31 0.047(3) 0.036(2) 0.022(2) -0.0101(19) 0.0109(19) -0.023(2)
C32 0.044(2) 0.040(2) 0.030(2) -0.0056(19) 0.0136(18) -0.025(2)
C33 0.042(2) 0.031(2) 0.0202(19) -0.0093(17) 0.0073(17) -0.018(2)
C34 0.045(3) 0.031(2) 0.025(2) -0.0005(18) 0.0062(19) -0.022(2)
C35 0.030(2) 0.044(3) 0.029(2) -0.0100(19) 0.0029(17) -0.020(2)
C36 0.046(3) 0.043(3) 0.028(2) -0.0009(19) 0.0056(19) -0.024(2)
C37 0.049(3) 0.074(3) 0.040(2) -0.008(2) 0.007(2) -0.046(3)
C38 0.042(3) 0.051(3) 0.053(3) -0.007(2) -0.001(2) -0.023(2)
C39 0.040(2) 0.049(3) 0.054(3) -0.010(2) -0.006(2) -0.025(2)
C40 0.035(2) 0.056(3) 0.047(3) -0.001(2) -0.007(2) -0.020(2)
C41 0.042(3) 0.063(3) 0.019(2) 0.001(2) -0.0062(19) -0.026(3)
C42 0.047(3) 0.043(3) 0.026(2) 0.0005(19) -0.0007(19) -0.019(2)
C43 0.044(3) 0.038(3) 0.025(2) -0.0042(18) 0.0059(18) -0.015(2)
C44 0.047(3) 0.059(3) 0.037(2) -0.015(2) 0.017(2) -0.029(3)
C45 0.039(2) 0.041(3) 0.036(2) -0.007(2) -0.0005(19) -0.010(2)
C46 0.053(3) 0.071(3) 0.076(3) -0.038(3) 0.031(3) -0.037(3)
C47 0.050(3) 0.055(3) 0.033(2) -0.008(2) 0.008(2) -0.019(3)
C48 0.056(3) 0.047(3) 0.033(2) -0.006(2) 0.008(2) -0.023(2)
C49 0.063(3) 0.043(3) 0.030(2) -0.005(2) 0.011(2) -0.026(2)
C50 0.060(3) 0.058(3) 0.053(3) -0.027(3) 0.023(3) -0.030(3)
C51 0.054(3) 0.047(3) 0.023(2) -0.003(2) 0.007(2) -0.002(2)
C52 0.088(4) 0.064(3) 0.038(3) -0.017(2) 0.014(2) -0.051(3)
C53 0.035(3) 0.053(3) 0.037(3) 0.000(2) 0.004(2) -0.008(2)
C54 0.053(3) 0.035(3) 0.030(2) -0.0055(19) 0.008(2) -0.007(2)
C55 0.059(3) 0.043(3) 0.031(2) -0.005(2) 0.008(2) -0.014(2)
C56 0.060(3) 0.043(3) 0.032(2) -0.006(2) 0.003(2) -0.025(3)
C57 0.044(3) 0.054(3) 0.038(3) 0.008(2) 0.001(2) -0.014(2)
C58 0.060(3) 0.053(3) 0.029(2) -0.002(2) -0.005(2) -0.027(2)
C59 0.080(3) 0.049(3) 0.038(3) -0.011(2) 0.015(2) -0.012(3)
C60 0.117(4) 0.060(3) 0.035(3) -0.015(2) 0.021(3) -0.034(3)
N1 0.0295(18) 0.040(2) 0.0327(18) -0.0041(16) 0.0062(15) -0.0161(17)
N2 0.0329(19) 0.039(2) 0.0276(17) -0.0015(15) 0.0074(14) -0.0178(17)
N3 0.0276(18) 0.041(2) 0.0254(17) -0.0010(16) 0.0025(14) -0.0136(16)
N4 0.0386(19) 0.034(2) 0.0275(18) -0.0057(16) 0.0087(15) -0.0138(17)
N5 0.0322(19) 0.042(2) 0.0352(19) -0.0135(16) 0.0084(15) -0.0148(17)
N6 0.0320(18) 0.0348(19) 0.0283(17) -0.0050(15) 0.0047(14) -0.0132(16)
N7 0.0337(19) 0.043(2) 0.0246(17) -0.0016(15) 0.0021(14) -0.0155(17)
N8 0.0325(18) 0.040(2) 0.0265(17) -0.0066(15) 0.0064(14) -0.0169(16)
N9 0.0315(19) 0.049(2) 0.0290(18) -0.0051(16) 0.0019(15) -0.0176(17)
N10 0.0261(18) 0.044(2) 0.0318(18) -0.0058(16) 0.0056(15) -0.0136(16)
N11 0.0255(18) 0.040(2) 0.0312(18) -0.0034(15) 0.0032(14) -0.0111(16)
N12 0.0281(19) 0.046(2) 0.0303(18) -0.0005(16) 0.0010(15) -0.0101(17)
N13 0.043(2) 0.037(2) 0.0260(17) -0.0037(16) 0.0033(15) -0.0179(17)
N14 0.0319(18) 0.046(2) 0.0267(18) -0.0078(16) 0.0073(14) -0.0152(17)
N15 0.0316(19) 0.038(2) 0.0259(17) -0.0049(15) 0.0087(14) -0.0153(17)
N16 0.044(2) 0.040(2) 0.0300(18) -0.0030(16) 0.0073(15) -0.0209(18)
N17 0.0388(19) 0.042(2) 0.0276(18) -0.0043(15) 0.0053(15) -0.0199(17)
N18 0.0330(18) 0.043(2) 0.0252(17) -0.0034(15) 0.0077(14) -0.0193(17)
N19 0.0338(19) 0.041(2) 0.0334(18) -0.0052(16) 0.0105(15) -0.0174(17)
N20 0.040(2) 0.053(2) 0.0261(18) -0.0076(16) 0.0127(15) -0.0213(18)
N21 0.041(2) 0.0323(19) 0.0317(18) -0.0017(15) 0.0074(16) -0.0175(17)
N22 0.0347(19) 0.039(2) 0.0228(17) -0.0032(15) 0.0105(14) -0.0184(16)
N23 0.0274(18) 0.038(2) 0.0273(17) -0.0066(15) 0.0053(14) -0.0106(16)
N24 0.040(2) 0.043(2) 0.0277(18) -0.0071(15) 0.0075(15) -0.0199(17)
N25 0.051(2) 0.041(2) 0.035(2) 0.0032(17) 0.0002(18) -0.0190(19)
N26 0.058(2) 0.049(2) 0.0249(19) -0.0052(17) 0.0110(18) -0.013(2)
N27 0.046(2) 0.049(2) 0.031(2) 0.0019(17) 0.0022(16) -0.0162(19)
N28 0.046(2) 0.055(2) 0.0292(19) -0.0075(18) 0.0072(17) -0.009(2)
N29 0.055(2) 0.060(2) 0.038(2) -0.0239(19) 0.0115(18) -0.025(2)
N30 0.047(2) 0.056(2) 0.040(2) -0.0219(19) 0.0160(18) -0.023(2)
N31 0.056(2) 0.048(2) 0.033(2) -0.0103(18) 0.0082(17) -0.014(2)
N32 0.042(2) 0.048(2) 0.043(2) -0.0155(18) 0.0068(17) -0.0195(18)
N33 0.037(2) 0.047(2) 0.041(2) -0.0187(18) 0.0107(16) -0.0197(19)
N34 0.041(2) 0.047(2) 0.037(2) -0.0091(17) 0.0073(16) -0.0163(19)
N35 0.039(2) 0.041(2) 0.0355(19) -0.0033(16) 0.0041(16) -0.0174(19)
N36 0.045(2) 0.031(2) 0.0302(18) -0.0026(15) -0.0047(16) -0.0118(18)
O1 0.0345(15) 0.0535(18) 0.0247(14) -0.0098(13) 0.0097(12) -0.0239(14)
O2 0.0460(17) 0.0483(18) 0.0324(15) -0.0072(14) 0.0079(14) -0.0215(15)
O3 0.0478(18) 0.0569(19) 0.0329(16) -0.0088(14) 0.0061(13) -0.0223(16)
O4 0.0393(16) 0.0501(18) 0.0299(16) -0.0023(13) 0.0085(12) -0.0212(14)
O5 0.0461(17) 0.0531(18) 0.0268(15) 0.0011(13) 0.0052(13) -0.0255(15)
O6 0.0415(16) 0.0521(18) 0.0282(15) -0.0024(13) 0.0097(12) -0.0241(15)
O7 0.0461(17) 0.0502(18) 0.0267(15) -0.0084(13) 0.0086(12) -0.0238(15)
O8 0.0590(19) 0.0451(18) 0.0324(16) -0.0059(14) 0.0087(14) -0.0272(16)
O9 0.0436(17) 0.073(2) 0.0245(15) -0.0008(14) 0.0102(13) -0.0284(16)
O10 0.0472(18) 0.0552(19) 0.0361(16) -0.0096(14) 0.0124(14) -0.0251(15)
O11 0.0463(17) 0.059(2) 0.0410(17) -0.0155(15) 0.0132(14) -0.0237(16)
O12 0.0535(18) 0.0554(19) 0.0226(15) -0.0095(13) 0.0155(13) -0.0264(15)
O13 0.063(2) 0.068(2) 0.064(2) -0.0021(18) 0.0015(18) -0.034(2)
O14 0.045(2) 0.133(3) 0.089(3) -0.064(3) -0.0087(19) -0.015(2)
O15 0.0544(19) 0.089(2) 0.0403(17) -0.0171(16) 0.0017(15) -0.0359(19)
O16 0.065(2) 0.088(3) 0.051(2) 0.0112(18) -0.0041(17) -0.037(2)
O17 0.049(2) 0.076(2) 0.067(2) -0.0243(18) 0.0188(16) -0.0284(18)
O18 0.0446(19) 0.065(2) 0.0503(19) -0.0090(16) -0.0004(15) -0.0238(17)

loop_
_atom_type_symbol
_atom_type_description
_atom_type_scat_dispersion_real
_atom_type_scat_dispersion_imag
_atom_type_scat_source
C C 0.0033 0.0016 'International Tables Vol C Tables 4.2.6.8 and 6.1.1.4'
H H 0.0000 0.0000 'International Tables Vol C Tables 4.2.6.8 and 6.1.1.4'
N N 0.0061 0.0033 'International Tables Vol C Tables 4.2.6.8 and 6.1.1.4'
O O 0.0106 0.0060 'International Tables Vol C Tables 4.2.6.8 and 6.1.1.4'
Cl Cl 0.1484 0.1585 'International Tables Vol C Tables 4.2.6.8 and 6.1.1.4'
K K 0.2009 0.2494 'International Tables Vol C Tables 4.2.6.8 and 6.1.1.4'

loop_
_geom_angle_atom_site_label_1
_geom_angle_atom_site_label_2
_geom_angle_atom_site_label_3
_geom_angle
_geom_angle_site_symmetry_1
_geom_angle_site_symmetry_3
O21 N37 O20 122.0(4) . .
O21 N37 O19 122.6(4) . .
O20 N37 O19 115.4(4) . .
N37 O21 K1 150.2(3) . .
O1 K1 O2W 169.58(10) . .
O1 K1 O1W 96.43(9) . .
O2W K1 O1W 89.99(10) . .
O1 K1 O3W 99.70(9) . .
O2W K1 O3W 89.77(10) . .
O1W K1 O3W 76.29(9) . .
O1 K1 O21 82.84(9) . .
O2W K1 O21 87.04(10) . .
O1W K1 O21 141.80(10) . .
O3W K1 O21 141.70(10) . .
O1 K1 O6 81.85(8) . .
O2W K1 O6 93.12(9) . .
O1W K1 O6 67.45(9) . .
O3W K1 O6 143.61(9) . .
O21 K1 O6 74.69(9) . .
O1 K1 O2 80.33(8) . .
O2W K1 O2 99.33(9) . .
O1W K1 O2 143.57(9) . .
O3W K1 O2 68.68(9) . .
O21 K1 O2 74.23(9) . .
O6 K1 O2 145.73(9) . .
O1 K1 C1 17.68(8) . .
O2W K1 C1 152.06(10) . .
O1W K1 C1 109.81(9) . .
O3W K1 C1 113.47(10) . .
O21 K1 C1 65.16(9) . .
O6 K1 C1 77.49(9) . .
O2 K1 C1 76.66(9) . .
O1 K1 C7 75.87(8) . .
O2W K1 C7 101.36(9) . .
O1W K1 C7 155.68(9) . .
O3W K1 C7 82.26(9) . .
O21 K1 C7 61.12(9) . .
O6 K1 C7 132.24(9) . .
O2 K1 C7 13.65(8) . .
C1 K1 C7 68.56(9) . .
O1 K1 C31 76.41(9) . .
O2W K1 C31 96.74(10) . .
O1W K1 C31 79.91(9) . .
O3W K1 C31 155.31(9) . .
O21 K1 C31 62.70(9) . .
O6 K1 C31 12.90(8) . .
O2 K1 C31 132.87(9) . .
C1 K1 C31 68.85(9) . .
C7 K1 C31 119.35(9) . .
O1 C1 N1 125.6(4) . .
O1 C1 N2 125.8(3) . .
N1 C1 N2 108.6(3) . .
O1 C1 K1 35.28(15) . .
N1 C1 K1 118.4(2) . .
N2 C1 K1 119.4(2) . .
N3 C2 N1 113.4(3) . .
N3 C2 C37 112.3(3) . .
N1 C2 C37 109.7(3) . .
N3 C2 C3 103.4(3) . .
N1 C2 C3 102.0(3) . .
C37 C2 C3 115.6(3) . .
N4 C3 N2 113.1(3) . .
N4 C3 C38 111.5(3) . .
N2 C3 C38 109.6(3) . .
N4 C3 C2 103.2(3) . .
N2 C3 C2 102.9(3) . .
C38 C3 C2 116.2(3) . .
O7 C4 N3 126.5(4) . .
O7 C4 N4 126.3(3) . .
N3 C4 N4 107.2(3) . .
N2 C5 N5 113.9(3) . .
N2 C5 H5A 108.8 . .
N5 C5 H5A 108.8 . .
N2 C5 H5B 108.8 . .
N5 C5 H5B 108.8 . .
H5A C5 H5B 107.7 . .
N4 C6 N7 112.2(3) . .
N4 C6 H6A 109.2 . .
N7 C6 H6A 109.2 . .
N4 C6 H6B 109.2 . .
N7 C6 H6B 109.2 . .
H6A C6 H6B 107.9 . .
O2 C7 N6 126.3(3) . .
O2 C7 N5 125.0(3) . .
N6 C7 N5 108.6(3) . .
O2 C7 K1 28.23(17) . .
N6 C7 K1 129.5(2) . .
N5 C7 K1 111.6(2) . .
N7 C8 N5 113.2(3) . .
N7 C8 C9 103.7(3) . .
N5 C8 C9 103.3(3) . .
N7 C8 H8 112.0 . .
N5 C8 H8 112.0 . .
C9 C8 H8 112.0 . .
N8 C9 N6 113.0(3) . .
N8 C9 C8 103.2(3) . .
N6 C9 C8 102.8(3) . .
N8 C9 H9 112.4 . .
N6 C9 H9 112.4 . .
C8 C9 H9 112.4 . .
O8 C10 N7 125.8(3) . .
O8 C10 N8 125.9(3) . .
N7 C10 N8 108.2(3) . .
N9 C11 N6 112.8(3) . .
N9 C11 H11A 109.0 . .
N6 C11 H11A 109.0 . .
N9 C11 H11B 109.0 . .
N6 C11 H11B 109.0 . .
H11A C11 H11B 107.8 . .
N8 C12 N11 113.7(3) . .
N8 C12 H12A 108.8 . .
N11 C12 H12A 108.8 . .
N8 C12 H12B 108.8 . .
N11 C12 H12B 108.8 . .
H12A C12 H12B 107.7 . .
O3 C13 N10 125.5(4) . .
O3 C13 N9 125.8(3) . .
N10 C13 N9 108.7(3) . .
N9 C14 N11 113.5(3) . .
N9 C14 C15 103.3(3) . .
N11 C14 C15 103.3(3) . .
N9 C14 H14 112.0 . .
N11 C14 H14 112.0 . .
C15 C14 H14 112.0 . .
N12 C15 N10 112.3(3) . .
N12 C15 C14 103.2(3) . .
N10 C15 C14 103.0(3) . .
N12 C15 H15 112.5 . .
N10 C15 H15 112.5 . .
C14 C15 H15 112.5 . .
O9 C16 N12 127.0(3) . .
O9 C16 N11 124.6(3) . .
N12 C16 N11 108.4(3) . .
N10 C17 N13 114.1(3) . .
N10 C17 H17A 108.7 . .
N13 C17 H17A 108.7 . .
N10 C17 H17B 108.7 . .
N13 C17 H17B 108.7 . .
H17A C17 H17B 107.6 . .
N12 C18 N15 114.4(3) . .
N12 C18 H18A 108.7 . .
N15 C18 H18A 108.7 . .
N12 C18 H18B 108.7 . .
N15 C18 H18B 108.7 . .
H18A C18 H18B 107.6 . .
O4 C19 N13 126.4(4) . .
O4 C19 N14 124.0(4) . .
N13 C19 N14 109.6(3) . .
N15 C20 N13 112.7(3) . .
N15 C20 C39 110.7(3) . .
N13 C20 C39 110.2(3) . .
N15 C20 C21 103.3(3) . .
N13 C20 C21 102.9(3) . .
C39 C20 C21 116.8(3) . .
N14 C21 N16 112.1(3) . .
N14 C21 C40 112.1(3) . .
N16 C21 C40 111.5(3) . .
N14 C21 C20 102.6(3) . .
N16 C21 C20 102.0(3) . .
C40 C21 C20 116.0(3) . .
O10 C22 N15 127.0(4) . .
O10 C22 N16 123.3(4) . .
N15 C22 N16 109.7(3) . .
N17 C23 N14 114.0(3) . .
N17 C23 H23A 108.8 . .
N14 C23 H23A 108.8 . .
N17 C23 H23B 108.8 . .
N14 C23 H23B 108.8 . .
H23A C23 H23B 107.7 . .
N19 C24 N16 113.6(3) . .
N19 C24 H24A 108.8 . .
N16 C24 H24A 108.8 . .
N19 C24 H24B 108.8 . .
N16 C24 H24B 108.8 . .
H24A C24 H24B 107.7 . .
O5 C25 N18 124.9(3) . .
O5 C25 N17 126.3(3) . .
N18 C25 N17 108.8(3) . .
N19 C26 N17 114.8(3) . .
N19 C26 C27 102.9(3) . .
N17 C26 C27 103.7(3) . .
N19 C26 H26 111.6 . .
N17 C26 H26 111.6 . .
C27 C26 H26 111.6 . .
N20 C27 N18 114.6(3) . .
N20 C27 C26 104.6(3) . .
N18 C27 C26 103.2(3) . .
N20 C27 H27 111.3 . .
N18 C27 H27 111.3 . .
C26 C27 H27 111.3 . .
O11 C28 N19 126.1(3) . .
O11 C28 N20 125.3(4) . .
N19 C28 N20 108.6(3) . .
N18 C29 N21 113.4(3) . .
N18 C29 H29A 108.9 . .
N21 C29 H29A 108.9 . .
N18 C29 H29B 108.9 . .
N21 C29 H29B 108.9 . .
H29A C29 H29B 107.7 . .
N23 C30 N20 112.9(3) . .
N23 C30 H30A 109.0 . .
N20 C30 H30A 109.0 . .
N23 C30 H30B 109.0 . .
N20 C30 H30B 109.0 . .
H30A C30 H30B 107.8 . .
O6 C31 N22 126.0(4) . .
O6 C31 N21 126.1(3) . .
N22 C31 N21 107.9(3) . .
O6 C31 K1 26.63(17) . .
N22 C31 K1 111.0(2) . .
N21 C31 K1 134.1(2) . .
N23 C32 N21 113.8(3) . .
N23 C32 C33 104.0(3) . .
N21 C32 C33 103.5(3) . .
N23 C32 H32 111.7 . .
N21 C32 H32 111.7 . .
C33 C32 H32 111.7 . .
N22 C33 N24 112.4(3) . .
N22 C33 C32 105.0(3) . .
N24 C33 C32 103.2(3) . .
N22 C33 H33 111.9 . .
N24 C33 H33 111.9 . .
C32 C33 H33 111.9 . .
O12 C34 N24 124.6(4) . .
O12 C34 N23 126.2(3) . .
N24 C34 N23 109.2(3) . .
N22 C35 N1 112.1(3) . .
N22 C35 H35A 109.2 . .
N1 C35 H35A 109.2 . .
N22 C35 H35B 109.2 . .
N1 C35 H35B 109.2 . .
H35A C35 H35B 107.9 . .
N3 C36 N24 115.2(3) . .
N3 C36 H36A 108.5 . .
N24 C36 H36A 108.5 . .
N3 C36 H36B 108.5 . .
N24 C36 H36B 108.5 . .
H36A C36 H36B 107.5 . .
C2 C37 H37A 109.5 . .
C2 C37 H37B 109.5 . .
H37A C37 H37B 109.5 . .
C2 C37 H37C 109.5 . .
H37A C37 H37C 109.5 . .
H37B C37 H37C 109.5 . .
C3 C38 H38A 109.5 . .
C3 C38 H38B 109.5 . .
H38A C38 H38B 109.5 . .
C3 C38 H38C 109.5 . .
H38A C38 H38C 109.5 . .
H38B C38 H38C 109.5 . .
C20 C39 H39A 109.5 . .
C20 C39 H39B 109.5 . .
H39A C39 H39B 109.5 . .
C20 C39 H39C 109.5 . .
H39A C39 H39C 109.5 . .
H39B C39 H39C 109.5 . .
C21 C40 H40A 109.5 . .
C21 C40 H40B 109.5 . .
H40A C40 H40B 109.5 . .
C21 C40 H40C 109.5 . .
H40A C40 H40C 109.5 . .
H40B C40 H40C 109.5 . .
O18 C41 N36 126.1(4) . .
O18 C41 N35 124.8(4) . .
N36 C41 N35 109.0(4) . .
N34 C42 N36 113.8(3) . .
N34 C42 C43 103.1(3) . .
N36 C42 C43 102.5(3) . .
N34 C42 H42 112.2 . .
N36 C42 H42 112.2 . .
C43 C42 H42 112.2 . .
N35 C43 N33 115.6(3) . .
N35 C43 C42 103.7(3) . .
N33 C43 C42 102.8(3) . .
N35 C43 H43 111.4 . .
N33 C43 H43 111.4 . .
C42 C43 H43 111.4 . .
O15 C44 N33 125.2(4) . .
O15 C44 N34 126.2(4) . .
N33 C44 N34 108.6(4) . .
N35 C45 N32 115.3(3) . .
N35 C45 H45A 108.4 . .
N32 C45 H45A 108.4 . .
N35 C45 H45B 108.4 . .
N32 C45 H45B 108.4 . .
H45A C45 H45B 107.5 . .
N30 C46 N33 112.6(3) . .
N30 C46 H46A 109.1 . .
N33 C46 H46A 109.1 . .
N30 C46 H46B 109.1 . .
N33 C46 H46B 109.1 . .
H46A C46 H46B 107.8 . .
O17 C47 N32 125.3(4) . .
O17 C47 N31 125.6(4) . .
N32 C47 N31 109.0(4) . .
N30 C48 N32 115.5(3) . .
N30 C48 C49 104.3(3) . .
N32 C48 C49 101.9(3) . .
N30 C48 H48 111.5 . .
N32 C48 H48 111.5 . .
C49 C48 H48 111.5 . .
N31 C49 N29 114.1(3) . .
N31 C49 C48 104.9(3) . .
N29 C49 C48 102.4(3) . .
N31 C49 H49 111.6 . .
N29 C49 H49 111.6 . .
C48 C49 H49 111.6 . .
O14 C50 N29 127.8(4) . .
O14 C50 N30 124.9(4) . .
N29 C50 N30 107.3(4) . .
N31 C51 N28 114.9(3) . .
N31 C51 H51A 108.5 . .
N28 C51 H51A 108.5 . .
N31 C51 H51B 108.5 . .
N28 C51 H51B 108.5 . .
H51A C51 H51B 107.5 . .
N26 C52 N29 114.1(3) . .
N26 C52 H52A 108.7 . .
N29 C52 H52A 108.7 . .
N26 C52 H52B 108.7 . .
N29 C52 H52B 108.7 . .
H52A C52 H52B 107.6 . .
O16 C53 N27 126.0(4) . .
O16 C53 N28 124.3(4) . .
N27 C53 N28 109.7(4) . .
N28 C54 N26 114.2(3) . .
N28 C54 C59 111.0(3) . .
N26 C54 C59 109.7(3) . .
N28 C54 C55 102.9(3) . .
N26 C54 C55 103.0(3) . .
C59 C54 C55 115.8(3) . .
N27 C55 N25 113.9(3) . .
N27 C55 C60 111.4(4) . .
N25 C55 C60 110.6(3) . .
N27 C55 C54 102.8(3) . .
N25 C55 C54 102.8(3) . .
C60 C55 C54 114.8(3) . .
O13 C56 N25 125.7(4) . .
O13 C56 N26 124.2(4) . .
N25 C56 N26 110.0(4) . .
N34 C57 N27 113.0(3) . 2
N34 C57 H57A 109.0 . .
N27 C57 H57A 109.0 2 .
N34 C57 H57B 109.0 . .
N27 C57 H57B 109.0 2 .
H57A C57 H57B 107.8 . .
N25 C58 N36 115.5(3) . 2
N25 C58 H58A 108.4 . .
N36 C58 H58A 108.4 2 .
N25 C58 H58B 108.4 . .
N36 C58 H58B 108.4 2 .
H58A C58 H58B 107.5 . .
C54 C59 H59A 109.5 . .
C54 C59 H59B 109.5 . .
H59A C59 H59B 109.5 . .
C54 C59 H59C 109.5 . .
H59A C59 H59C 109.5 . .
H59B C59 H59C 109.5 . .
C55 C60 H60A 109.5 . .
C55 C60 H60B 109.5 . .
H60A C60 H60B 109.5 . .
C55 C60 H60C 109.5 . .
H60A C60 H60C 109.5 . .
H60B C60 H60C 109.5 . .
C1 N1 C2 114.0(3) . .
C1 N1 C35 119.9(3) . .
C2 N1 C35 126.1(3) . .
C1 N2 C5 121.0(3) . .
C1 N2 C3 112.4(3) . .
C5 N2 C3 126.5(3) . .
C4 N3 C2 113.5(3) . .
C4 N3 C36 118.9(3) . .
C2 N3 C36 126.9(3) . .
C4 N4 C6 118.9(3) . .
C4 N4 C3 112.4(3) . .
C6 N4 C3 127.4(3) . .
C7 N5 C5 123.8(3) . .
C7 N5 C8 112.2(3) . .
C5 N5 C8 123.4(3) . .
C7 N6 C11 119.5(3) . .
C7 N6 C9 112.4(3) . .
C11 N6 C9 122.1(3) . .
C10 N7 C8 111.3(3) . .
C10 N7 C6 122.2(3) . .
C8 N7 C6 124.3(3) . .
C10 N8 C9 112.7(3) . .
C10 N8 C12 122.5(3) . .
C9 N8 C12 124.5(3) . .
C13 N9 C14 112.9(3) . .
C13 N9 C11 122.1(3) . .
C14 N9 C11 124.0(3) . .
C13 N10 C17 123.0(3) . .
C13 N10 C15 111.7(3) . .
C17 N10 C15 122.3(3) . .
C16 N11 C12 121.5(3) . .
C16 N11 C14 111.8(3) . .
C12 N11 C14 122.2(3) . .
C16 N12 C18 124.1(3) . .
C16 N12 C15 112.9(3) . .
C18 N12 C15 122.2(3) . .
C19 N13 C17 121.5(3) . .
C19 N13 C20 112.2(3) . .
C17 N13 C20 126.3(3) . .
C19 N14 C21 112.2(3) . .
C19 N14 C23 121.7(3) . .
C21 N14 C23 125.7(3) . .
C22 N15 C18 119.7(3) . .
C22 N15 C20 112.9(3) . .
C18 N15 C20 127.5(3) . .
C22 N16 C24 121.5(3) . .
C22 N16 C21 111.7(3) . .
C24 N16 C21 125.5(3) . .
C25 N17 C26 112.3(3) . .
C25 N17 C23 124.2(3) . .
C26 N17 C23 122.9(3) . .
C25 N18 C29 121.8(3) . .
C25 N18 C27 111.2(3) . .
C29 N18 C27 123.5(3) . .
C28 N19 C26 112.0(3) . .
C28 N19 C24 123.0(3) . .
C26 N19 C24 122.7(3) . .
C28 N20 C27 111.3(3) . .
C28 N20 C30 123.2(3) . .
C27 N20 C30 124.4(3) . .
C31 N21 C32 112.1(3) . .
C31 N21 C29 121.1(3) . .
C32 N21 C29 124.5(3) . .
C31 N22 C35 121.7(3) . .
C31 N22 C33 111.5(3) . .
C35 N22 C33 125.0(3) . .
C34 N23 C30 122.6(3) . .
C34 N23 C32 111.9(3) . .
C30 N23 C32 124.5(3) . .
C34 N24 C36 124.0(3) . .
C34 N24 C33 111.4(3) . .
C36 N24 C33 124.0(3) . .
C56 N25 C58 122.0(4) . .
C56 N25 C55 112.3(3) . .
C58 N25 C55 125.7(3) . .
C56 N26 C52 121.3(4) . .
C56 N26 C54 111.9(3) . .
C52 N26 C54 126.7(3) . .
C53 N27 C55 113.2(3) . .
C53 N27 C57 122.1(3) . 2
C55 N27 C57 124.5(3) . 2
C53 N28 C54 111.4(3) . .
C53 N28 C51 119.5(3) . .
C54 N28 C51 129.0(4) . .
C50 N29 C49 113.1(3) . .
C50 N29 C52 121.7(4) . .
C49 N29 C52 123.2(4) . .
C50 N30 C48 112.8(3) . .
C50 N30 C46 123.1(4) . .
C48 N30 C46 123.1(3) . .
C47 N31 C51 123.7(4) . .
C47 N31 C49 111.5(3) . .
C51 N31 C49 124.4(3) . .
C47 N32 C45 122.5(3) . .
C47 N32 C48 112.4(3) . .
C45 N32 C48 122.2(3) . .
C44 N33 C43 112.5(3) . .
C44 N33 C46 123.6(3) . .
C43 N33 C46 120.1(3) . .
C44 N34 C57 124.4(3) . .
C44 N34 C42 112.7(3) . .
C57 N34 C42 121.4(3) . .
C41 N35 C45 125.0(3) . .
C41 N35 C43 112.1(3) . .
C45 N35 C43 122.0(3) . .
C41 N36 C58 124.2(3) . 2
C41 N36 C42 112.5(3) . .
C58 N36 C42 121.5(3) 2 .
C1 O1 K1 127.0(2) . .
C7 O2 K1 138.1(2) . .
C31 O6 K1 140.5(2) . .

loop_
_geom_bond_atom_site_label_1
_geom_bond_atom_site_label_2
_geom_bond_distance
_geom_bond_site_symmetry_2
O1W K1 2.381(3) .
O2W K1 2.364(3) .
O3W K1 2.395(3) .
N37 O21 1.234(5) .
N37 O20 1.301(5) .
N37 O19 1.551(5) .
O21 K1 2.413(3) .
K1 O1 2.361(2) .
K1 O6 2.453(3) .
K1 O2 2.458(3) .
K1 C1 3.263(4) .
K1 C7 3.469(4) .
K1 C31 3.483(4) .
C1 O1 1.242(4) .
C1 N1 1.349(4) .
C1 N2 1.356(4) .
C2 N3 1.435(4) .
C2 N1 1.461(4) .
C2 C37 1.530(4) .
C2 C3 1.562(5) .
C3 N4 1.455(4) .
C3 N2 1.476(4) .
C3 C38 1.513(5) .
C4 O7 1.219(4) .
C4 N3 1.381(4) .
C4 N4 1.384(5) .
C5 N2 1.440(4) .
C5 N5 1.451(4) .
C5 H5A 0.9800 .
C5 H5B 0.9800 .
C6 N4 1.453(4) .
C6 N7 1.464(4) .
C6 H6A 0.9800 .
C6 H6B 0.9800 .
C7 O2 1.226(4) .
C7 N6 1.353(4) .
C7 N5 1.371(4) .
C8 N7 1.446(4) .
C8 N5 1.461(4) .
C8 C9 1.543(5) .
C8 H8 0.9900 .
C9 N8 1.431(4) .
C9 N6 1.471(4) .
C9 H9 0.9900 .
C10 O8 1.234(4) .
C10 N7 1.368(4) .
C10 N8 1.370(5) .
C11 N9 1.445(4) .
C11 N6 1.460(4) .
C11 H11A 0.9800 .
C11 H11B 0.9800 .
C12 N8 1.431(4) .
C12 N11 1.451(4) .
C12 H12A 0.9800 .
C12 H12B 0.9800 .
C13 O3 1.229(4) .
C13 N10 1.362(4) .
C13 N9 1.369(4) .
C14 N9 1.437(4) .
C14 N11 1.465(4) .
C14 C15 1.557(5) .
C14 H14 0.9900 .
C15 N12 1.460(5) .
C15 N10 1.467(4) .
C15 H15 0.9900 .
C16 O9 1.235(4) .
C16 N12 1.361(4) .
C16 N11 1.387(4) .
C17 N10 1.423(4) .
C17 N13 1.454(5) .
C17 H17A 0.9800 .
C17 H17B 0.9800 .
C18 N12 1.441(4) .
C18 N15 1.456(4) .
C18 H18A 0.9800 .
C18 H18B 0.9800 .
C19 O4 1.248(4) .
C19 N13 1.341(4) .
C19 N14 1.366(5) .
C20 N15 1.460(4) .
C20 N13 1.473(4) .
C20 C39 1.553(4) .
C20 C21 1.561(5) .
C21 N14 1.460(4) .
C21 N16 1.482(4) .
C21 C40 1.539(5) .
C22 O10 1.237(4) .
C22 N15 1.338(5) .
C22 N16 1.366(5) .
C23 N17 1.447(4) .
C23 N14 1.464(4) .
C23 H23A 0.9800 .
C23 H23B 0.9800 .
C24 N19 1.436(4) .
C24 N16 1.446(5) .
C24 H24A 0.9800 .
C24 H24B 0.9800 .
C25 O5 1.242(4) .
C25 N18 1.361(4) .
C25 N17 1.366(4) .
C26 N19 1.434(4) .
C26 N17 1.438(5) .
C26 C27 1.536(5) .
C26 H26 0.9900 .
C27 N20 1.427(5) .
C27 N18 1.464(4) .
C27 H27 0.9900 .
C28 O11 1.227(4) .
C28 N19 1.367(5) .
C28 N20 1.371(4) .
C29 N18 1.429(4) .
C29 N21 1.457(4) .
C29 H29A 0.9800 .
C29 H29B 0.9800 .
C30 N23 1.438(4) .
C30 N20 1.457(4) .
C30 H30A 0.9800 .
C30 H30B 0.9800 .
C31 O6 1.222(4) .
C31 N22 1.382(4) .
C31 N21 1.384(5) .
C32 N23 1.441(4) .
C32 N21 1.450(4) .
C32 C33 1.526(5) .
C32 H32 0.9900 .
C33 N22 1.441(4) .
C33 N24 1.468(4) .
C33 H33 0.9900 .
C34 O12 1.229(4) .
C34 N24 1.350(4) .
C34 N23 1.362(4) .
C35 N22 1.437(4) .
C35 N1 1.475(4) .
C35 H35A 0.9800 .
C35 H35B 0.9800 .
C36 N3 1.448(4) .
C36 N24 1.456(5) .
C36 H36A 0.9800 .
C36 H36B 0.9800 .
C37 H37A 0.9700 .
C37 H37B 0.9700 .
C37 H37C 0.9700 .
C38 H38A 0.9700 .
C38 H38B 0.9700 .
C38 H38C 0.9700 .
C39 H39A 0.9700 .
C39 H39B 0.9700 .
C39 H39C 0.9700 .
C40 H40A 0.9700 .
C40 H40B 0.9700 .
C40 H40C 0.9700 .
C41 O18 1.233(4) .
C41 N36 1.353(5) .
C41 N35 1.357(5) .
C42 N34 1.447(4) .
C42 N36 1.455(5) .
C42 C43 1.549(5) .
C42 H42 0.9900 .
C43 N35 1.447(5) .
C43 N33 1.460(4) .
C43 H43 0.9900 .
C44 O15 1.228(4) .
C44 N33 1.350(5) .
C44 N34 1.359(5) .
C45 N35 1.424(5) .
C45 N32 1.446(4) .
C45 H45A 0.9800 .
C45 H45B 0.9800 .
C46 N30 1.436(5) .
C46 N33 1.484(5) .
C46 H46A 0.9800 .
C46 H46B 0.9800 .
C47 O17 1.239(4) .
C47 N32 1.356(5) .
C47 N31 1.368(5) .
C48 N30 1.425(5) .
C48 N32 1.464(5) .
C48 C49 1.546(5) .
C48 H48 0.9900 .
C49 N31 1.434(5) .
C49 N29 1.458(5) .
C49 H49 0.9900 .
C50 O14 1.232(5) .
C50 N29 1.362(5) .
C50 N30 1.383(5) .
C51 N31 1.427(5) .
C51 N28 1.451(5) .
C51 H51A 0.9800 .
C51 H51B 0.9800 .
C52 N26 1.446(5) .
C52 N29 1.471(5) .
C52 H52A 0.9800 .
C52 H52B 0.9800 .
C53 O16 1.245(5) .
C53 N27 1.320(5) .
C53 N28 1.385(5) .
C54 N28 1.439(5) .
C54 N26 1.462(5) .
C54 C59 1.549(5) .
C54 C55 1.572(5) .
C55 N27 1.441(5) .
C55 N25 1.461(5) .
C55 C60 1.553(5) .
C56 O13 1.244(5) .
C56 N25 1.353(5) .
C56 N26 1.362(5) .
C57 N34 1.442(5) .
C57 N27 1.485(5) 2
C57 H57A 0.9800 .
C57 H57B 0.9800 .
C58 N25 1.431(5) .
C58 N36 1.439(5) 2
C58 H58A 0.9800 .
C58 H58B 0.9800 .
C59 H59A 0.9700 .
C59 H59B 0.9700 .
C59 H59C 0.9700 .
C60 H60A 0.9700 .
C60 H60B 0.9700 .
C60 H60C 0.9700 .
N27 C57 1.485(5) 2
N36 C58 1.439(5) 2

loop_
_platon_squeeze_void_nr
_platon_squeeze_void_average_x
_platon_squeeze_void_average_y
_platon_squeeze_void_average_z
_platon_squeeze_void_volume
_platon_squeeze_void_count_electrons
_platon_squeeze_void_content
1 -0.049 0.031 -0.009 1904 764 ' '
2 0.275 -0.001 0.792 11 10 ' '
3 0.725 0.001 0.208 11 9 ' '
